data_4119178
loop_
_publ_author_name
'Koushik Acharyya'
'Sandip Mukherjee'
'Partha Sarathi Mukherjee'

_publ_section_title
;
 Molecular Marriage through Partner Preferences in Covalent Cage Formation
 and Cage-to-Cage Transformation
;
_journal_name_full 'Journal of the American Chemical Society'
_journal_page_first 554
_journal_page_last 557
_journal_paper_doi 10.1021/ja310083p
_journal_volume 135
_journal_year 2013
_chemical_formula_moiety '2(C69 H66 N6), 2(C69 H64 N6), 3(C Cl3), 12(C H Cl3)'
_chemical_formula_sum 'C291 H272 Cl45 N24'
_chemical_formula_weight 5700.58
_chemical_name_systematic
;
 ?
;
_space_group_IT_number 2
_symmetry_cell_setting triclinic
_symmetry_space_group_name_Hall '-P 1'
_symmetry_space_group_name_H-M 'P -1'
_atom_sites_solution_hydrogens geom
_atom_sites_solution_primary direct
_atom_sites_solution_secondary difmap
_audit_creation_method SHELXL-97
_cell_angle_alpha 65.46(3)
_cell_angle_beta 81.08(3)
_cell_angle_gamma 79.92(3)
_cell_formula_units_Z 1
_cell_length_a 17.939(4)
_cell_length_b 20.419(4)
_cell_length_c 21.475(4)
_cell_measurement_reflns_used 23613
_cell_measurement_temperature 150(2)
_cell_measurement_theta_max 25.61
_cell_measurement_theta_min 1.48
_cell_volume 7015(3)
_computing_cell_refinement 'Bruker SMART'
_computing_data_collection 'Bruker SMART'
_computing_data_reduction 'Bruker SAINT'
_computing_molecular_graphics 'ORTEP-3 for Windows (Farrugia, 1999)'
_computing_publication_material WinGX
_computing_structure_refinement 'SHELXL97 (Sheldrick, 2008)'
_computing_structure_solution 'SHELXS97 (Sheldrick, 2008)'
_diffrn_ambient_temperature 150(2)
_diffrn_measured_fraction_theta_full 0.985
_diffrn_measured_fraction_theta_max 0.985
_diffrn_measurement_device_type 'CCD area detector'
_diffrn_measurement_method 'phi and omega scans'
_diffrn_radiation_monochromator graphite
_diffrn_radiation_source 'fine-focus sealed tube'
_diffrn_radiation_type MoK\a
_diffrn_radiation_wavelength 0.71073
_diffrn_reflns_av_R_equivalents 0.0423
_diffrn_reflns_av_sigmaI/netI 0.0584
_diffrn_reflns_limit_h_max 19
_diffrn_reflns_limit_h_min -18
_diffrn_reflns_limit_k_max 24
_diffrn_reflns_limit_k_min -24
_diffrn_reflns_limit_l_max 26
_diffrn_reflns_limit_l_min -25
_diffrn_reflns_number 38888
_diffrn_reflns_theta_full 24.5
_diffrn_reflns_theta_max 24.5
_diffrn_reflns_theta_min 1.48
_exptl_absorpt_coefficient_mu 0.492
_exptl_absorpt_correction_T_max 0.8911
_exptl_absorpt_correction_T_min 0.7771
_exptl_absorpt_correction_type empirical
_exptl_absorpt_process_details SADABS
_exptl_crystal_colour colorless
_exptl_crystal_density_diffrn 1.348
_exptl_crystal_description rod
_exptl_crystal_F_000 2951
_exptl_crystal_size_max 0.44
_exptl_crystal_size_mid 0.20
_exptl_crystal_size_min 0.18
_refine_diff_density_max 1.387
_refine_diff_density_min -1.006
_refine_diff_density_rms 0.180
_refine_ls_extinction_coef 0.022(2)
_refine_ls_extinction_expression Fc^*^=kFc[1+0.001xFc^2^\l^3^/sin(2\q)]^-1/4^
_refine_ls_extinction_method SHELXL
_refine_ls_goodness_of_fit_ref 1.755
_refine_ls_hydrogen_treatment mixed
_refine_ls_matrix_type full
_refine_ls_number_parameters 1761
_refine_ls_number_reflns 23090
_refine_ls_number_restraints 7
_refine_ls_restrained_S_all 1.754
_refine_ls_R_factor_all 0.1731
_refine_ls_R_factor_gt 0.1434
_refine_ls_shift/su_max 0.011
_refine_ls_shift/su_mean 0.004
_refine_ls_structure_factor_coef Fsqd
_refine_ls_weighting_details 'calc w=1/[\s^2^(Fo^2^)+(0.2000P)^2^+0.0000P] where P=(Fo^2^+2Fc^2^)/3'
_refine_ls_weighting_scheme calc
_refine_ls_wR_factor_gt 0.4104
_refine_ls_wR_factor_ref 0.4349
_reflns_number_gt 13902
_reflns_number_total 23090
_reflns_threshold_expression >2\s(I)
_cod_data_source_file ja310083p_si_002.cif
_cod_data_source_block B3X2
_cod_original_cell_volume 7015(2)
_cod_database_code 4119178

loop_
_symmetry_equiv_pos_as_xyz
'x, y, z'
'-x, -y, -z'

loop_
_atom_site_label
_atom_site_type_symbol
_atom_site_fract_x
_atom_site_fract_y
_atom_site_fract_z
_atom_site_U_iso_or_equiv
_atom_site_adp_type
_atom_site_occupancy
_atom_site_symmetry_multiplicity
_atom_site_calc_flag
_atom_site_refinement_flags
C40 C 0.7721(6) 0.3017(5) 0.7712(5) 0.062(2) Uani 1 1 d .
H40 H 0.817(4) 0.2955(8) 0.735(4) 0.075 Uiso 1 1 calc R
C70 C 0.4066(5) -0.1800(5) 0.7769(4) 0.053(2) Uani 1 1 d .
C89 C 0.4743(6) -0.1375(5) 1.2189(4) 0.063(2) Uani 1 1 d .
H89 H 0.4679 -0.1865 1.2384 0.076 Uiso 1 1 calc R
C78 C 0.3311(6) -0.3454(5) 0.9266(5) 0.071(3) Uani 1 1 d .
H78A H 0.280(3) -0.3428(16) 0.956(3) 0.106 Uiso 1 1 calc R
H78B H 0.376(4) -0.353(2) 0.955(3) 0.106 Uiso 1 1 calc R
H78C H 0.335(4) -0.389(3) 0.9122(9) 0.106 Uiso 1 1 calc R
C88 C 0.5306(5) -0.1131(4) 1.1646(4) 0.056(2) Uani 1 1 d .
C108 C -0.0480(5) -0.0234(5) 1.2271(4) 0.056(2) Uani 1 1 d .
H108 H -0.072(2) -0.0132(11) 1.267(4) 0.068 Uiso 1 1 calc R
C50 C 0.7423(6) 0.1997(4) 0.6849(4) 0.059(2) Uani 1 1 d .
H50 H 0.688(5) 0.231(3) 0.6883(5) 0.071 Uiso 1 1 calc R
C93 C 0.5362(6) -0.0386(5) 1.1365(5) 0.063(2) Uani 1 1 d .
H93 H 0.579(4) -0.017(2) 1.096(4) 0.075 Uiso 1 1 calc R
C76 C 0.4793(5) -0.1493(5) 0.7512(5) 0.061(2) Uani 1 1 d .
H76A H 0.517(3) -0.173(3) 0.790(2) 0.091 Uiso 1 1 calc R
H76B H 0.4697(8) -0.093(3) 0.737(3) 0.091 Uiso 1 1 calc R
H76C H 0.503(2) -0.160(3) 0.708(3) 0.091 Uiso 1 1 calc R
C1 C 0.8449(5) 0.3563(4) 0.2553(4) 0.055(2) Uani 1 1 d .
C129 C 0.3293(6) 0.1322(4) 0.7088(4) 0.061(3) Uani 1 1 d .
H129 H 0.358(5) 0.108(4) 0.723(2) 0.073 Uiso 1 1 calc R
C31 C 0.6660(5) 0.6374(4) 0.7463(4) 0.051(2) Uani 1 1 d .
C96 C 0.2420(5) 0.1735(5) 1.2090(4) 0.052(2) Uani 1 1 d .
C118 C 0.0309(7) -0.1909(6) 0.9906(5) 0.074(3) Uani 1 1 d D
H118 H 0.0159(8) -0.1813(6) 0.9464(11) 0.089 Uiso 1 1 calc RD
C131 C 0.2413(6) 0.3276(4) 0.7563(4) 0.058(2) Uani 1 1 d .
C79 C 0.4765(5) -0.2926(5) 0.8620(4) 0.056(2) Uani 1 1 d .
H79A H 0.4715(6) -0.343(3) 0.8757(10) 0.067 Uiso 1 1 calc R
H79B H 0.517(3) -0.2805(9) 0.825(2) 0.067 Uiso 1 1 calc R
C122 C 0.3421(5) -0.0734(4) 0.6834(4) 0.055(2) Uani 1 1 d .
H12A H 0.383(3) -0.0779(5) 0.659(2) 0.067 Uiso 1 1 calc R
H12B H 0.305(3) -0.0676(6) 0.6607(18) 0.067 Uiso 1 1 calc R
C14 C 1.0878(7) 0.5467(5) 0.3597(6) 0.076(3) Uani 1 1 d .
H14 H 1.129(4) 0.527(2) 0.397(4) 0.091 Uiso 1 1 calc R
C103 C 0.0232(6) 0.2708(5) 1.1305(5) 0.069(3) Uani 1 1 d .
H10A H 0.0292(10) 0.285(4) 1.083(3) 0.103 Uiso 1 1 calc R
H10B H 0.004(2) 0.312(4) 1.141(3) 0.103 Uiso 1 1 calc R
H10C H -0.011(3) 0.236(3) 1.150(3) 0.103 Uiso 1 1 calc R
C64 C 0.4978(5) 0.7083(4) 0.4483(4) 0.055(2) Uani 1 1 d .
H64 H 0.536(5) 0.727(2) 0.4482(4) 0.066 Uiso 1 1 calc R
C4 C 0.8615(5) 0.2293(4) 0.3742(4) 0.0476(19) Uani 1 1 d .
C59 C 0.5144(6) 0.5421(5) 0.3573(5) 0.064(2) Uani 1 1 d .
H59 H 0.5050(12) 0.5343(10) 0.404(5) 0.077 Uiso 1 1 calc R
C9 C 0.7251(5) 0.2109(4) 0.3811(5) 0.057(2) Uani 1 1 d D
H9A H 0.717(2) 0.205(3) 0.4291(13) 0.085 Uiso 1 1 calc RD
H9B H 0.7365(15) 0.1630(16) 0.379(3) 0.085 Uiso 1 1 calc R
H9C H 0.6793(13) 0.2367(17) 0.358(2) 0.085 Uiso 1 1 calc R
C22 C 0.8887(5) 0.7172(4) 0.5084(4) 0.0493(19) Uani 1 1 d .
C19 C 1.0029(5) 0.6853(5) 0.4164(5) 0.062(2) Uani 1 1 d .
C10 C 0.9851(5) 0.3683(5) 0.2497(5) 0.062(2) Uani 1 1 d .
H10D H 1.029(3) 0.332(2) 0.2485(5) 0.074 Uiso 1 1 calc R
H10E H 0.9763(8) 0.401(2) 0.202(3) 0.074 Uiso 1 1 calc R
C114 C -0.0018(6) -0.1830(5) 1.1004(5) 0.065(3) Uani 1 1 d .
C120 C 0.1525(11) -0.2443(9) 0.9556(7) 0.152(9) Uani 1 1 d D
H120 H 0.2039(16) -0.2581(9) 0.9674(8) 0.182 Uiso 1 1 calc RD
C54 C 0.6331(6) 0.4538(5) 0.2450(5) 0.067(2) Uani 1 1 d .
H54 H 0.6484(17) 0.4683(17) 0.194(6) 0.081 Uiso 1 1 calc R
C101 C 0.2373(5) 0.2375(5) 1.1492(4) 0.057(2) Uani 1 1 d .
C119 C -0.0198(8) -0.1676(6) 1.0362(5) 0.085(3) Uani 1 1 d .
H119 H -0.069(7) -0.140(4) 1.022(2) 0.102 Uiso 1 1 calc R
C36 C 0.6790(6) 0.5692(4) 0.8097(4) 0.058(2) Uani 1 1 d .
H36A H 0.720(2) 0.5765(6) 0.8382(18) 0.069 Uiso 1 1 calc R
H36B H 0.626(3) 0.5602(7) 0.842(2) 0.069 Uiso 1 1 calc R
C75 C 0.4034(5) -0.2483(4) 0.8337(4) 0.054(2) Uani 1 1 d .
C39 C 0.7532(5) 0.3692(5) 0.7765(4) 0.058(2) Uani 1 1 d .
H39 H 0.783(3) 0.413(4) 0.743(3) 0.070 Uiso 1 1 calc R
C105 C 0.0332(6) 0.1441(5) 1.2624(5) 0.061(2) Uani 1 1 d .
H10F H 0.0412(8) 0.1272(13) 1.304(3) 0.073 Uiso 1 1 calc R
H10G H -0.002(3) 0.179(3) 1.2561(6) 0.073 Uiso 1 1 calc R
C74 C 0.3341(5) -0.2739(5) 0.8614(4) 0.056(2) Uani 1 1 d .
C100 C 0.1652(6) 0.2705(4) 1.1232(4) 0.059(2) Uani 1 1 d .
C115 C 0.0693(11) -0.2191(9) 1.1161(7) 0.145(8) Uani 1 1 d .
H115 H 0.081(3) -0.227(2) 1.150(9) 0.174 Uiso 1 1 calc R
C104 C 0.3097(6) 0.2719(5) 1.1105(5) 0.066(2) Uani 1 1 d .
H10H H 0.352(3) 0.237(2) 1.122(3) 0.098 Uiso 1 1 calc R
H10I H 0.315(2) 0.310(3) 1.122(3) 0.098 Uiso 1 1 calc R
H10J H 0.3064(18) 0.290(3) 1.064(3) 0.098 Uiso 1 1 calc R
C117 C 0.0968(10) -0.2247(7) 1.0068(6) 0.102(4) Uani 1 1 d .
C16 C 0.9994(9) 0.6369(6) 0.2940(7) 0.103(4) Uani 1 1 d .
H16 H 0.970(4) 0.687(7) 0.280(2) 0.123 Uiso 1 1 calc R
C116 C 0.1191(14) -0.2403(13) 1.0710(8) 0.233(17) Uani 1 1 d .
H116 H 0.176(14) -0.269(7) 1.085(4) 0.279 Uiso 1 1 calc R
C68 C 0.4536(5) 0.7033(4) 0.5666(4) 0.051(2) Uani 1 1 d .
H68 H 0.415(3) 0.6818(19) 0.612(4) 0.061 Uiso 1 1 calc R
C106 C 0.0306(5) 0.0766(4) 1.1962(4) 0.054(2) Uani 1 1 d .
H106 H 0.068(4) 0.107(3) 1.163(3) 0.064 Uiso 1 1 calc R
C33 C 0.6279(5) 0.8373(4) 0.5661(4) 0.058(2) Uani 1 1 d .
H33A H 0.676(3) 0.8475(19) 0.537(2) 0.086 Uiso 1 1 calc R
H33B H 0.608(3) 0.878(2) 0.5800(9) 0.086 Uiso 1 1 calc R
H33C H 0.591(3) 0.8317(13) 0.540(2) 0.086 Uiso 1 1 calc R
C66 C 0.3797(5) 0.6635(4) 0.5041(4) 0.054(2) Uani 1 1 d D
H66 H 0.3418(10) 0.6523(5) 0.5430(9) 0.065 Uiso 1 1 calc RD
C47 C 0.8796(6) 0.1167(4) 0.6758(4) 0.053(2) Uani 1 1 d .
H47 H 0.921(5) 0.090(3) 0.6739(5) 0.063 Uiso 1 1 calc R
C51 C 0.8699(6) 0.1419(4) 0.5541(4) 0.055(2) Uani 1 1 d .
H51 H 0.920(5) 0.112(3) 0.5525(5) 0.066 Uiso 1 1 calc R
C11 C 1.0008(7) 0.4745(6) 0.2556(5) 0.080(3) Uani 1 1 d .
H11 H 0.9858 0.4954 0.2112 0.097 Uiso 1 1 calc R
C62 C 0.4241(5) 0.6653(4) 0.3909(4) 0.054(2) Uani 1 1 d .
C72 C 0.2694(5) -0.1679(4) 0.7751(4) 0.049(2) Uani 1 1 d .
C24 C 0.9572(5) 0.6339(5) 0.4605(5) 0.059(2) Uani 1 1 d .
H24 H 0.9645(9) 0.587(5) 0.4596(5) 0.070 Uiso 1 1 calc R
C23 C 0.9010(5) 0.6495(4) 0.5060(4) 0.052(2) Uani 1 1 d D
H23 H 0.8704(8) 0.6131(9) 0.5360(8) 0.062 Uiso 1 1 calc RD
C25 C 0.8322(5) 0.7314(4) 0.5608(4) 0.049(2) Uani 1 1 d .
H25 H 0.808(3) 0.704(4) 0.582(3) 0.059 Uiso 1 1 calc R
C44 C 0.7524(6) 0.1700(4) 0.8104(4) 0.063(2) Uani 1 1 d D
H44A H 0.7069(11) 0.1462(7) 0.8260(6) 0.075 Uiso 1 1 calc RD
H44B H 0.7889(9) 0.1423(7) 0.8434(8) 0.075 Uiso 1 1 calc R
C2 C 0.9159(5) 0.3304(4) 0.2840(4) 0.050(2) Uani 1 1 d .
C91 C 0.4339(5) -0.0174(4) 1.2143(4) 0.053(2) Uani 1 1 d .
C127 C 0.2577(6) 0.2501(5) 0.6854(4) 0.063(2) Uani 1 1 d .
C113 C -0.0548(7) -0.1589(5) 1.1500(5) 0.071(3) Uani 1 1 d .
H11A H -0.0568(7) -0.201(3) 1.197(3) 0.085 Uiso 1 1 calc R
H11B H -0.108(4) -0.1458(10) 1.1339(12) 0.085 Uiso 1 1 calc R
C126 C 0.2073(6) 0.2325(5) 0.6536(5) 0.062(2) Uani 1 1 d .
H126 H 0.175(5) 0.259(4) 0.639(2) 0.074 Uiso 1 1 calc R
C112 C 0.0383(6) 0.0064(5) 1.1244(5) 0.060(2) Uani 1 1 d .
H112 H 0.069(4) 0.031(3) 1.098(4) 0.072 Uiso 1 1 calc R
C41 C 0.7332(6) 0.2433(4) 0.8122(4) 0.057(2) Uani 1 1 d .
C8 C 0.9967(5) 0.2441(5) 0.3774(5) 0.061(2) Uani 1 1 d .
H8A H 1.024(2) 0.290(3) 0.367(3) 0.091 Uiso 1 1 calc R
H8B H 1.032(2) 0.210(3) 0.356(3) 0.091 Uiso 1 1 calc R
H8C H 0.9866(8) 0.216(3) 0.431(3) 0.091 Uiso 1 1 calc R
C20 C 0.9880(6) 0.7533(5) 0.4190(5) 0.068(3) Uani 1 1 d .
H20 H 1.021(3) 0.795(4) 0.384(4) 0.081 Uiso 1 1 calc R
C69 C 0.5075(5) 0.7481(4) 0.6321(4) 0.053(2) Uani 1 1 d .
H69A H 0.472(3) 0.7230(17) 0.665(2) 0.064 Uiso 1 1 calc R
H69B H 0.4948(11) 0.796(3) 0.6236(7) 0.064 Uiso 1 1 calc R
C61 C 0.4137(6) 0.6498(5) 0.3290(5) 0.070(3) Uani 1 1 d D
H61A H 0.3665(12) 0.6284(7) 0.3385(5) 0.084 Uiso 1 1 calc RD
H61B H 0.4077(6) 0.6960(11) 0.2893(10) 0.084 Uiso 1 1 calc R
C130 C 0.2484(6) 0.3261(5) 0.6845(4) 0.065(2) Uani 1 1 d .
H13A H 0.202(3) 0.355(2) 0.6610(17) 0.078 Uiso 1 1 calc R
H13B H 0.293(3) 0.3510(18) 0.657(2) 0.078 Uiso 1 1 calc R
C98 C 0.1048(5) 0.1748(4) 1.2198(4) 0.054(2) Uani 1 1 d .
C18 C 1.0690(6) 0.6675(6) 0.3694(6) 0.072(3) Uani 1 1 d .
H18A H 1.0817(12) 0.712(3) 0.333(3) 0.086 Uiso 1 1 calc R
H18B H 1.112(3) 0.6456(17) 0.3949(19) 0.086 Uiso 1 1 calc R
C95 C 0.3177(5) 0.1433(5) 1.2396(4) 0.057(2) Uani 1 1 d .
C86 C 0.4628(5) -0.1538(4) 0.9992(4) 0.054(2) Uani 1 1 d .
H86 H 0.420(4) -0.121(3) 0.972(3) 0.065 Uiso 1 1 calc R
C102 C 0.1834(5) 0.0668(4) 1.3019(4) 0.058(2) Uani 1 1 d .
H10K H 0.140(3) 0.047(2) 1.310(2) 0.086 Uiso 1 1 calc R
H10L H 0.193(4) 0.0714(6) 1.339(2) 0.086 Uiso 1 1 calc R
H10M H 0.222(3) 0.038(2) 1.2909(16) 0.086 Uiso 1 1 calc R
C48 C 0.8389(5) 0.1514(4) 0.6173(4) 0.049(2) Uani 1 1 d .
C55 C 0.5798(6) 0.5066(4) 0.2673(4) 0.061(2) Uani 1 1 d .
C32 C 0.7254(5) 0.6812(4) 0.7147(4) 0.050(2) Uani 1 1 d .
C15 C 1.0522(6) 0.6176(5) 0.3392(5) 0.060(2) Uani 1 1 d .
C94 C 0.3840(5) 0.0312(4) 1.2420(4) 0.050(2) Uani 1 1 d .
H94 H 0.3617(19) 0.0094(18) 1.296(4) 0.060 Uiso 1 1 calc R
C73 C 0.2669(5) -0.2362(4) 0.8323(4) 0.052(2) Uani 1 1 d .
C3 C 0.9228(5) 0.2677(4) 0.3457(4) 0.052(2) Uani 1 1 d .
C17 C 0.9843(8) 0.5923(6) 0.2665(7) 0.100(4) Uani 1 1 d .
H17 H 0.9487 0.6087 0.2343 0.120 Uiso 1 1 calc R
C43 C 0.6580(6) 0.3199(5) 0.8649(5) 0.065(3) Uani 1 1 d .
H43 H 0.626(5) 0.3248(8) 0.891(4) 0.078 Uiso 1 1 calc R
C125 C 0.2178(6) 0.1655(5) 0.6486(4) 0.058(2) Uani 1 1 d .
H125 H 0.179(4) 0.1535(12) 0.624(2) 0.070 Uiso 1 1 calc R
C35 C 0.8024(5) 0.6564(5) 0.7418(5) 0.062(2) Uani 1 1 d .
H35A H 0.814(2) 0.610(3) 0.751(3) 0.093 Uiso 1 1 calc R
H35B H 0.8013(12) 0.664(3) 0.779(3) 0.093 Uiso 1 1 calc R
H35C H 0.836(2) 0.681(3) 0.711(2) 0.093 Uiso 1 1 calc R
C67 C 0.3695(5) 0.6513(4) 0.4460(4) 0.054(2) Uani 1 1 d .
H67 H 0.315(5) 0.6295(18) 0.4447(4) 0.065 Uiso 1 1 calc R
C90 C 0.4282(6) -0.0912(5) 1.2442(5) 0.062(2) Uani 1 1 d .
H90 H 0.393(4) -0.109(2) 1.281(4) 0.074 Uiso 1 1 calc R
C137 C 0.2093(6) 0.3524(5) 0.9467(5) 0.064(2) Uani 1 1 d .
H137 H 0.243(3) 0.389(4) 0.9508(6) 0.077 Uiso 1 1 calc R
C42 C 0.6746(6) 0.2533(5) 0.8602(4) 0.063(2) Uani 1 1 d .
H42 H 0.644(3) 0.211(4) 0.892(3) 0.075 Uiso 1 1 calc R
C133 C 0.2703(5) 0.3797(4) 0.8302(4) 0.056(2) Uani 1 1 d .
H133 H 0.300(3) 0.413(3) 0.8370(8) 0.067 Uiso 1 1 calc R
C57 C 0.4930(6) 0.6145(6) 0.2401(5) 0.074(3) Uani 1 1 d .
H57 H 0.465(3) 0.662(5) 0.202(4) 0.088 Uiso 1 1 calc R
C53 C 0.7086(5) 0.3446(5) 0.2544(4) 0.054(2) Uani 1 1 d .
H53A H 0.7172(7) 0.3711(17) 0.205(3) 0.065 Uiso 1 1 calc R
H53B H 0.6825(18) 0.303(3) 0.2632(7) 0.065 Uiso 1 1 calc R
N14 N 0.8259(4) 0.7892(3) 0.5695(3) 0.0477(15) Uani 1 1 d .
N15 N 0.1435(5) -0.2451(7) 0.9081(5) 0.101(3) Uani 1 1 d .
N17 N 0.8322(4) 0.1724(3) 0.4999(3) 0.0530(17) Uani 1 1 d .
N18 N 0.1638(5) 0.3209(4) 0.9982(4) 0.064(2) Uani 1 1 d .
N20 N 0.3659(4) 0.0984(4) 1.2050(3) 0.0555(17) Uani 1 1 d .
N22 N 0.5051(4) 0.7376(3) 0.5685(3) 0.0506(16) Uani 1 1 d .
N24 N 0.6595(4) 0.3935(4) 0.2852(4) 0.0591(18) Uani 1 1 d .
N26 N 0.3400(4) -0.0082(4) 0.6975(3) 0.0557(18) Uani 1 1 d .
N30 N 0.5006(4) -0.2843(4) 0.9208(4) 0.0546(17) Uani 1 1 d .
N31 N 0.7073(4) 0.5048(4) 0.7950(3) 0.0582(18) Uani 1 1 d .
N36 N 1.0033(5) 0.4103(5) 0.2858(4) 0.072(2) Uani 1 1 d .
N40 N 0.0050(4) 0.0875(4) 1.2502(3) 0.0539(17) Uani 1 1 d .
C1S C 0.0803(12) 0.563(3) 0.0485(15) 0.38(3) Uani 1 1 d .
H1S H 0.0933 0.6118 0.0193 0.461 Uiso 1 1 calc R
C2S C 0.2944(6) 0.0737(4) 0.0857(4) 0.059(2) Uani 1 1 d .
H2S H 0.334(4) 0.0925(17) 0.108(2) 0.071 Uiso 1 1 calc R
C3S C 0.8632(5) 0.9508(4) 0.4865(4) 0.053(2) Uani 1 1 d .
H3S H 0.8604(5) 0.890(5) 0.5022(13) 0.063 Uiso 1 1 calc R
C4S C 0.3517(6) 0.4052(5) 0.4492(4) 0.061(2) Uani 1 1 d .
H4S H 0.396(6) 0.388(2) 0.4398(12) 0.073 Uiso 1 1 calc R
C5S C 0.4457(5) 0.8966(4) 0.4552(4) 0.053(2) Uani 1 1 d .
H5S H 0.477(2) 0.838(4) 0.486(2) 0.064 Uiso 1 1 calc R
C6S C 0.8639(6) 0.4293(5) 0.4114(5) 0.070(3) Uani 1 1 d .
H6S H 0.925(6) 0.4209(9) 0.382(3) 0.084 Uiso 1 1 calc R
C7S C 0.4306(15) 0.4536(14) -0.0002(12) 0.114(11) Uani 0.50 1 d P
C8S C 0.7907(13) 0.0185(12) 0.0898(11) 0.077(6) Uani 0.50 1 d P
C9S C 0.774(3) 0.0965(11) 0.0726(11) 0.154(17) Uani 0.50 1 d P
Cl1 Cl 0.1112(3) 0.53678(18) -0.01176(19) 0.1361(17) Uani 1 1 d .
Cl2 Cl -0.0056(2) 0.5958(2) 0.06424(19) 0.1222(13) Uani 1 1 d .
Cl3 Cl 0.1462(2) 0.5527(4) 0.1070(2) 0.163(2) Uani 1 1 d .
Cl4 Cl 0.34919(18) 0.02560(17) 0.03939(14) 0.0898(9) Uani 1 1 d .
Cl5 Cl 0.23708(14) 0.01723(12) 0.15218(12) 0.0653(6) Uani 1 1 d .
Cl6 Cl 0.2389(2) 0.15049(14) 0.03069(16) 0.0937(10) Uani 1 1 d .
Cl7 Cl 0.77120(13) 0.99341(11) 0.49159(11) 0.0610(6) Uani 1 1 d .
Cl8 Cl 0.92017(14) 0.95953(13) 0.54100(11) 0.0648(6) Uani 1 1 d .
Cl9 Cl 0.90721(15) 0.98713(13) 0.40059(11) 0.0677(7) Uani 1 1 d .
Cl10 Cl 0.30669(19) 0.45079(16) 0.37284(13) 0.0901(9) Uani 1 1 d .
Cl11 Cl 0.30123(15) 0.33336(14) 0.50583(13) 0.0735(7) Uani 1 1 d .
Cl12 Cl 0.35679(19) 0.46254(15) 0.49034(16) 0.0899(9) Uani 1 1 d .
Cl13 Cl 0.36031(13) 0.88683(12) 0.43015(11) 0.0618(6) Uani 1 1 d .
Cl14 Cl 0.50727(15) 0.94221(14) 0.38523(12) 0.0722(7) Uani 1 1 d .
Cl15 Cl 0.42303(15) 0.94286(13) 0.51106(12) 0.0699(7) Uani 1 1 d .
Cl16 Cl 0.8000(3) 0.47121(19) 0.35095(19) 0.1268(15) Uani 1 1 d .
Cl17 Cl 0.87054(19) 0.48565(14) 0.45289(15) 0.0869(9) Uani 1 1 d .
Cl18 Cl 0.84103(16) 0.34410(12) 0.46882(14) 0.0764(8) Uani 1 1 d .
Cl22 Cl 0.4647(5) 0.4750(4) -0.0829(3) 0.122(3) Uani 0.50 1 d P
Cl23 Cl 0.3299(4) 0.4678(3) 0.0132(3) 0.0918(17) Uani 0.50 1 d P
Cl24 Cl 0.4727(4) 0.5007(3) 0.0340(4) 0.0982(18) Uani 0.50 1 d P
Cl25 Cl 0.8218(5) 0.0392(4) 0.0213(4) 0.265(5) Uani 1 1 d .
Cl26 Cl 0.7267(3) 0.0563(2) 0.13646(19) 0.1231(13) Uani 1 1 d .
Cl27 Cl 0.7576(4) -0.0678(4) 0.1264(4) 0.113(2) Uani 0.50 1 d P
Cl28 Cl 0.7390(4) 0.1659(3) 0.0072(3) 0.0921(17) Uani 0.50 1 d P
C92 C 0.4874(5) 0.0070(4) 1.1604(4) 0.057(2) Uani 1 1 d .
H92 H 0.4899(6) 0.043(5) 1.145(2) 0.069 Uiso 1 1 calc R
C124 C 0.2806(5) 0.1137(4) 0.6762(4) 0.0490(19) Uani 1 1 d .
C87 C 0.5803(6) -0.1637(5) 1.1383(5) 0.069(3) Uani 1 1 d .
H87A H 0.5930(12) -0.208(3) 1.176(3) 0.083 Uiso 1 1 calc R
H87B H 0.626(4) -0.1434(15) 1.1171(16) 0.083 Uiso 1 1 calc R
C80 C 0.4691(5) -0.2314(4) 0.9359(4) 0.053(2) Uani 1 1 d .
H80 H 0.417(4) -0.192(3) 0.905(2) 0.064 Uiso 1 1 calc R
C26 C 0.7721(5) 0.7979(4) 0.6262(4) 0.051(2) Uani 1 1 d .
H26A H 0.7443(16) 0.852(3) 0.6076(11) 0.062 Uiso 1 1 calc R
H26B H 0.8045(19) 0.7915(5) 0.667(2) 0.062 Uiso 1 1 calc R
C34 C 0.5362(5) 0.6065(4) 0.7446(4) 0.056(2) Uani 1 1 d .
H34A H 0.508(3) 0.611(2) 0.704(2) 0.085 Uiso 1 1 calc R
H34B H 0.498(3) 0.620(2) 0.780(3) 0.085 Uiso 1 1 calc R
H34C H 0.5617(14) 0.554(3) 0.768(3) 0.085 Uiso 1 1 calc R
C49 C 0.7700(5) 0.1937(4) 0.6229(4) 0.054(2) Uani 1 1 d .
H49 H 0.739(3) 0.221(3) 0.580(4) 0.064 Uiso 1 1 calc R
C60 C 0.5680(6) 0.4925(5) 0.3376(5) 0.064(2) Uani 1 1 d .
H60 H 0.596(3) 0.449(5) 0.373(4) 0.077 Uiso 1 1 calc R
C123 C 0.2895(5) 0.0442(4) 0.6694(4) 0.051(2) Uani 1 1 d .
H123 H 0.255(3) 0.0378(8) 0.642(3) 0.061 Uiso 1 1 calc R
C107 C 0.0052(5) 0.0197(4) 1.1818(4) 0.052(2) Uani 1 1 d .
C135 C 0.1782(6) 0.2971(5) 0.8701(5) 0.067(3) Uani 1 1 d .
H135 H 0.149(4) 0.276(3) 0.898(4) 0.081 Uiso 1 1 calc R
C111 C 0.0169(5) -0.0498(5) 1.1131(4) 0.060(2) Uani 1 1 d .
H111 H 0.038(2) -0.0573(9) 1.072(4) 0.072 Uiso 1 1 calc R
C134 C 0.2191(5) 0.3425(4) 0.8826(4) 0.054(2) Uani 1 1 d .
C110 C -0.0340(5) -0.0952(4) 1.1588(4) 0.055(2) Uani 1 1 d .
C109 C -0.0669(6) -0.0808(5) 1.2163(5) 0.063(2) Uani 1 1 d .
H109 H -0.102(4) -0.110(3) 1.248(4) 0.076 Uiso 1 1 calc R
C63 C 0.4888(5) 0.6948(5) 0.3917(4) 0.057(2) Uani 1 1 d .
H63 H 0.523(4) 0.7046(13) 0.357(4) 0.069 Uiso 1 1 calc R
C65 C 0.4444(5) 0.6917(4) 0.5051(4) 0.052(2) Uani 1 1 d .
C37 C 0.6745(6) 0.4487(4) 0.8313(4) 0.057(2) Uani 1 1 d .
H37 H 0.630(4) 0.4520(5) 0.867(3) 0.069 Uiso 1 1 calc R
C27 C 0.7125(5) 0.7480(4) 0.6564(4) 0.050(2) Uani 1 1 d .
C71 C 0.3382(5) -0.1424(4) 0.7479(4) 0.049(2) Uani 1 1 d .
C13 C 1.0716(7) 0.5006(6) 0.3328(5) 0.081(3) Uani 1 1 d .
H13 H 1.094(3) 0.457(6) 0.346(2) 0.098 Uiso 1 1 calc R
C82 C 0.5515(6) -0.2621(5) 1.0304(4) 0.059(2) Uani 1 1 d .
H82 H 0.572(2) -0.303(5) 1.0245(8) 0.071 Uiso 1 1 calc R
C121 C 0.1928(6) -0.2675(6) 0.8581(5) 0.066(2) Uani 1 1 d .
H12C H 0.166(2) -0.2556(10) 0.821(3) 0.079 Uiso 1 1 calc R
H12D H 0.2035(9) -0.318(4) 0.8776(14) 0.079 Uiso 1 1 calc R
C30 C 0.5964(5) 0.6578(4) 0.7174(4) 0.0469(19) Uani 1 1 d .
C12 C 1.0208(6) 0.5239(4) 0.2857(4) 0.063(2) Uani 1 1 d .
C7 C 0.8358(6) 0.4288(5) 0.1937(4) 0.067(3) Uani 1 1 d .
H7A H 0.882(3) 0.441(2) 0.173(3) 0.100 Uiso 1 1 calc R
H7B H 0.812(4) 0.463(2) 0.2080(11) 0.100 Uiso 1 1 calc R
H7C H 0.808(4) 0.4252(12) 0.164(3) 0.100 Uiso 1 1 calc R
C77 C 0.1947(5) -0.1265(5) 0.7474(4) 0.058(2) Uani 1 1 d .
H77A H 0.155(2) -0.141(3) 0.782(2) 0.087 Uiso 1 1 calc R
H77B H 0.1865(19) -0.136(3) 0.710(3) 0.087 Uiso 1 1 calc R
H77C H 0.1965(14) -0.077(3) 0.733(3) 0.087 Uiso 1 1 calc R
C52 C 0.8681(5) 0.1596(4) 0.4392(4) 0.054(2) Uani 1 1 d .
H52A H 0.8437(16) 0.123(2) 0.4344(5) 0.065 Uiso 1 1 calc R
H52B H 0.921(3) 0.1411(13) 0.4450(5) 0.065 Uiso 1 1 calc R
C85 C 0.4914(6) -0.1375(5) 1.0482(4) 0.060(2) Uani 1 1 d .
H85 H 0.471(2) -0.094(5) 1.0541(7) 0.072 Uiso 1 1 calc R
C58 C 0.4765(6) 0.6008(5) 0.3098(4) 0.063(2) Uani 1 1 d .
C136 C 0.1905(6) 0.2901(5) 0.8079(5) 0.074(3) Uani 1 1 d .
H136 H 0.158(3) 0.253(4) 0.7995(9) 0.089 Uiso 1 1 calc R
C128 C 0.3198(7) 0.1984(5) 0.7119(5) 0.071(3) Uani 1 1 d .
H128 H 0.359(4) 0.2106(14) 0.734(2) 0.086 Uiso 1 1 calc R
C83 C 0.5776(6) -0.2465(5) 1.0792(4) 0.063(2) Uani 1 1 d .
H83 H 0.619(4) -0.282(4) 1.110(3) 0.076 Uiso 1 1 calc R
C138 C 0.1598(6) 0.3381(5) 1.0587(5) 0.066(2) Uani 1 1 d .
H13C H 0.112(3) 0.368(2) 1.0620(5) 0.079 Uiso 1 1 calc R
H13D H 0.201(3) 0.366(2) 1.0535(6) 0.079 Uiso 1 1 calc R
C97 C 0.1760(5) 0.1415(4) 1.2424(4) 0.049(2) Uani 1 1 d .
C81 C 0.4944(5) -0.2163(4) 0.9899(4) 0.0468(19) Uani 1 1 d .
C38 C 0.6975(5) 0.3783(4) 0.8238(4) 0.054(2) Uani 1 1 d .
C132 C 0.2809(6) 0.3718(4) 0.7685(5) 0.064(2) Uani 1 1 d .
H132 H 0.320(4) 0.400(3) 0.730(4) 0.076 Uiso 1 1 calc R
C46 C 0.8533(5) 0.1252(4) 0.7368(5) 0.056(2) Uani 1 1 d .
H46 H 0.882(3) 0.104(2) 0.773(4) 0.068 Uiso 1 1 calc R
C45 C 0.7837(5) 0.1655(4) 0.7432(4) 0.054(2) Uani 1 1 d .
C28 C 0.6413(5) 0.7678(4) 0.6297(4) 0.0475(19) Uani 1 1 d .
C21 C 0.9342(5) 0.7696(5) 0.4631(4) 0.057(2) Uani 1 1 d .
H21 H 0.9277(9) 0.813(5) 0.4634(4) 0.069 Uiso 1 1 calc R
C84 C 0.5474(5) -0.1815(5) 1.0870(4) 0.054(2) Uani 1 1 d .
C56 C 0.5448(6) 0.5678(5) 0.2196(5) 0.067(2) Uani 1 1 d .
H56 H 0.5564(15) 0.5780(13) 0.172(5) 0.080 Uiso 1 1 calc R
C5 C 0.7912(5) 0.2538(4) 0.3456(4) 0.049(2) Uani 1 1 d .
C99 C 0.0996(5) 0.2383(5) 1.1594(4) 0.056(2) Uani 1 1 d .
C6 C 0.7838(5) 0.3186(4) 0.2851(4) 0.0484(19) Uani 1 1 d .
C29 C 0.5836(5) 0.7233(4) 0.6590(4) 0.0484(19) Uani 1 1 d .

loop_
_atom_site_aniso_label
_atom_site_aniso_U_11
_atom_site_aniso_U_22
_atom_site_aniso_U_33
_atom_site_aniso_U_23
_atom_site_aniso_U_13
_atom_site_aniso_U_12
C40 0.065(6) 0.058(5) 0.053(5) -0.017(4) 0.000(4) 0.000(4)
C70 0.056(6) 0.061(5) 0.049(4) -0.032(4) 0.004(4) -0.010(4)
C89 0.086(7) 0.048(5) 0.049(5) -0.012(4) -0.011(5) -0.009(4)
C78 0.067(7) 0.068(6) 0.067(6) -0.016(5) -0.006(5) -0.011(5)
C88 0.066(6) 0.052(5) 0.047(5) -0.019(4) -0.012(4) 0.003(4)
C108 0.063(6) 0.059(5) 0.050(5) -0.026(4) 0.000(4) -0.008(4)
C50 0.077(7) 0.047(4) 0.051(5) -0.017(4) -0.014(4) 0.000(4)
C93 0.070(7) 0.060(5) 0.053(5) -0.021(4) 0.004(4) -0.009(5)
C76 0.057(6) 0.069(6) 0.068(5) -0.043(5) 0.004(4) -0.009(4)
C1 0.074(7) 0.051(4) 0.041(4) -0.022(4) 0.005(4) -0.012(4)
C129 0.083(7) 0.044(4) 0.054(5) -0.012(4) -0.021(5) -0.009(4)
C31 0.064(6) 0.042(4) 0.049(4) -0.018(4) -0.003(4) -0.013(4)
C96 0.049(6) 0.060(5) 0.057(5) -0.035(4) -0.004(4) -0.005(4)
C118 0.109(9) 0.077(7) 0.040(5) -0.020(5) -0.001(5) -0.037(6)
C131 0.080(7) 0.047(4) 0.045(4) -0.012(4) -0.013(4) -0.012(4)
C79 0.062(6) 0.055(5) 0.053(5) -0.027(4) -0.004(4) -0.001(4)
C122 0.057(6) 0.061(5) 0.050(5) -0.025(4) -0.003(4) -0.006(4)
C14 0.084(8) 0.063(6) 0.085(7) -0.038(5) -0.019(6) 0.010(5)
C103 0.082(8) 0.064(6) 0.067(6) -0.037(5) -0.017(5) 0.009(5)
C64 0.055(6) 0.052(5) 0.052(5) -0.015(4) -0.006(4) -0.002(4)
C4 0.051(6) 0.043(4) 0.055(4) -0.029(4) -0.002(4) 0.000(4)
C59 0.082(7) 0.046(5) 0.055(5) -0.018(4) 0.006(5) -0.001(4)
C9 0.059(6) 0.050(5) 0.062(5) -0.023(4) 0.003(4) -0.013(4)
C22 0.047(5) 0.046(4) 0.056(5) -0.021(4) -0.009(4) -0.002(3)
C19 0.058(6) 0.059(5) 0.079(6) -0.036(5) -0.001(5) -0.012(4)
C10 0.061(6) 0.073(6) 0.068(5) -0.045(5) 0.006(4) -0.014(5)
C114 0.101(8) 0.043(4) 0.054(5) -0.022(4) -0.006(5) -0.011(5)
C120 0.218(19) 0.148(13) 0.095(10) -0.083(10) -0.086(12) 0.115(14)
C54 0.063(7) 0.073(6) 0.064(6) -0.026(5) 0.002(5) -0.017(5)
C101 0.060(6) 0.059(5) 0.055(5) -0.023(4) -0.003(4) -0.014(4)
C119 0.103(9) 0.087(7) 0.059(6) -0.014(5) -0.017(6) -0.028(6)
C36 0.073(7) 0.049(5) 0.054(5) -0.024(4) -0.012(4) -0.002(4)
C75 0.066(6) 0.057(5) 0.050(4) -0.032(4) -0.009(4) -0.006(4)
C39 0.069(6) 0.047(5) 0.048(5) -0.007(4) -0.007(4) -0.011(4)
C105 0.070(7) 0.063(5) 0.053(5) -0.026(4) -0.004(4) -0.011(4)
C74 0.060(6) 0.058(5) 0.053(5) -0.025(4) -0.003(4) -0.009(4)
C100 0.076(7) 0.047(4) 0.053(5) -0.021(4) -0.007(5) -0.004(4)
C115 0.211(19) 0.144(13) 0.087(9) -0.076(10) -0.061(11) 0.083(14)
C104 0.062(7) 0.056(5) 0.071(6) -0.021(5) 0.003(5) -0.010(4)
C117 0.157(13) 0.081(8) 0.077(7) -0.047(6) -0.047(8) 0.032(8)
C16 0.146(12) 0.063(6) 0.110(9) -0.049(7) -0.044(9) 0.028(7)
C116 0.32(3) 0.28(3) 0.103(12) -0.138(16) -0.111(16) 0.21(3)
C68 0.058(6) 0.040(4) 0.047(4) -0.013(3) -0.003(4) -0.003(4)
C106 0.060(6) 0.044(4) 0.052(5) -0.018(4) -0.003(4) 0.000(4)
C33 0.067(6) 0.041(4) 0.056(5) -0.010(4) -0.012(4) -0.006(4)
C66 0.072(6) 0.036(4) 0.048(4) -0.012(3) -0.008(4) 0.000(4)
C47 0.065(6) 0.036(4) 0.053(5) -0.013(3) -0.008(4) -0.005(4)
C51 0.060(6) 0.043(4) 0.063(5) -0.020(4) -0.007(4) -0.007(4)
C11 0.119(10) 0.063(6) 0.048(5) -0.023(5) 0.012(5) -0.002(6)
C62 0.062(6) 0.044(4) 0.054(5) -0.017(4) -0.019(4) 0.003(4)
C72 0.053(6) 0.053(5) 0.051(4) -0.030(4) -0.005(4) -0.005(4)
C24 0.059(6) 0.052(5) 0.067(5) -0.030(4) 0.005(4) -0.006(4)
C23 0.055(6) 0.042(4) 0.064(5) -0.027(4) -0.002(4) -0.010(4)
C25 0.050(5) 0.044(4) 0.050(4) -0.015(4) -0.001(4) -0.013(4)
C44 0.080(7) 0.041(4) 0.052(5) -0.005(4) -0.006(4) -0.004(4)
C2 0.053(6) 0.052(4) 0.053(4) -0.032(4) -0.003(4) -0.002(4)
C91 0.061(6) 0.052(5) 0.044(4) -0.016(4) -0.005(4) -0.009(4)
C127 0.089(7) 0.047(5) 0.051(5) -0.013(4) -0.011(5) -0.018(5)
C113 0.092(8) 0.059(5) 0.066(6) -0.026(5) 0.002(5) -0.029(5)
C126 0.066(7) 0.056(5) 0.057(5) -0.017(4) 0.001(4) -0.012(4)
C112 0.064(6) 0.052(5) 0.065(5) -0.024(4) 0.001(4) -0.012(4)
C41 0.079(7) 0.046(4) 0.044(4) -0.013(4) -0.017(4) -0.008(4)
C8 0.054(6) 0.063(5) 0.071(6) -0.034(5) -0.005(4) -0.005(4)
C20 0.073(7) 0.068(6) 0.077(6) -0.041(5) 0.004(5) -0.023(5)
C69 0.060(6) 0.045(4) 0.048(4) -0.013(4) 0.002(4) -0.008(4)
C61 0.084(8) 0.063(6) 0.065(6) -0.031(5) -0.014(5) 0.005(5)
C130 0.092(7) 0.048(5) 0.049(5) -0.009(4) -0.017(5) -0.010(4)
C98 0.064(6) 0.056(5) 0.053(5) -0.034(4) -0.003(4) -0.007(4)
C18 0.067(7) 0.073(6) 0.090(7) -0.049(6) 0.016(5) -0.023(5)
C95 0.058(6) 0.066(5) 0.054(5) -0.034(4) -0.004(4) 0.000(4)
C86 0.066(6) 0.048(4) 0.047(4) -0.016(4) -0.011(4) -0.005(4)
C102 0.067(6) 0.052(5) 0.054(5) -0.022(4) -0.004(4) -0.009(4)
C48 0.061(6) 0.035(4) 0.052(4) -0.015(3) -0.013(4) -0.009(4)
C55 0.084(7) 0.049(5) 0.054(5) -0.025(4) 0.011(4) -0.024(4)
C32 0.063(6) 0.046(4) 0.052(4) -0.028(4) -0.015(4) -0.002(4)
C15 0.070(7) 0.048(5) 0.060(5) -0.019(4) 0.003(5) -0.012(4)
C94 0.062(6) 0.049(5) 0.034(4) -0.012(3) -0.004(4) -0.009(4)
C73 0.057(6) 0.055(5) 0.046(4) -0.022(4) 0.000(4) -0.014(4)
C3 0.060(6) 0.047(4) 0.059(5) -0.033(4) -0.006(4) -0.001(4)
C17 0.116(10) 0.084(8) 0.123(10) -0.068(8) -0.048(8) 0.027(7)
C43 0.079(7) 0.061(5) 0.055(5) -0.021(4) -0.007(5) -0.009(5)
C125 0.068(6) 0.063(5) 0.047(4) -0.024(4) 0.000(4) -0.019(5)
C35 0.075(7) 0.049(5) 0.069(6) -0.025(4) -0.021(5) -0.008(4)
C67 0.057(6) 0.043(4) 0.056(5) -0.015(4) -0.006(4) 0.001(4)
C90 0.077(7) 0.057(5) 0.045(4) -0.012(4) -0.001(4) -0.014(5)
C137 0.065(7) 0.054(5) 0.065(6) -0.016(4) -0.015(5) 0.001(4)
C42 0.082(7) 0.055(5) 0.051(5) -0.021(4) 0.002(5) -0.016(5)
C133 0.067(6) 0.043(4) 0.052(5) -0.011(4) -0.006(4) -0.013(4)
C57 0.086(8) 0.072(6) 0.069(6) -0.038(5) -0.005(5) -0.001(5)
C53 0.052(6) 0.058(5) 0.056(5) -0.026(4) 0.007(4) -0.014(4)
N14 0.046(4) 0.048(4) 0.054(4) -0.024(3) -0.004(3) -0.008(3)
N15 0.066(7) 0.178(11) 0.056(5) -0.050(6) 0.003(4) -0.009(6)
N17 0.067(5) 0.046(4) 0.043(4) -0.015(3) -0.004(3) -0.009(3)
N18 0.071(6) 0.057(4) 0.053(4) -0.012(4) -0.002(4) -0.008(4)
N20 0.053(5) 0.058(4) 0.052(4) -0.019(3) -0.001(3) -0.010(3)
N22 0.061(5) 0.044(3) 0.045(4) -0.015(3) -0.004(3) -0.010(3)
N24 0.052(5) 0.049(4) 0.064(4) -0.011(4) -0.007(4) -0.003(3)
N26 0.062(5) 0.060(4) 0.044(4) -0.018(3) 0.005(3) -0.020(4)
N30 0.059(5) 0.058(4) 0.056(4) -0.030(3) -0.007(3) -0.009(3)
N31 0.075(5) 0.046(4) 0.045(4) -0.008(3) -0.011(3) -0.007(3)
N36 0.071(6) 0.081(6) 0.068(5) -0.036(5) 0.011(4) -0.019(4)
N40 0.053(5) 0.059(4) 0.056(4) -0.032(3) -0.001(3) -0.001(3)
C1S 0.12(2) 0.88(9) 0.29(3) -0.45(5) -0.10(2) 0.20(3)
C2S 0.074(7) 0.045(4) 0.048(4) -0.011(4) 0.000(4) -0.005(4)
C3S 0.066(6) 0.038(4) 0.059(5) -0.025(4) -0.010(4) 0.001(4)
C4S 0.061(6) 0.061(5) 0.054(5) -0.020(4) -0.001(4) -0.003(4)
C5S 0.060(6) 0.049(4) 0.044(4) -0.012(4) -0.001(4) -0.010(4)
C6S 0.081(8) 0.057(5) 0.073(6) -0.029(5) 0.010(5) -0.021(5)
C7S 0.092(19) 0.096(17) 0.076(14) 0.007(13) 0.020(13) 0.053(15)
C8S 0.088(16) 0.082(14) 0.074(13) -0.044(11) -0.002(11) -0.015(11)
C9S 0.37(6) 0.038(11) 0.050(12) 0.008(9) -0.05(2) -0.059(19)
Cl1 0.240(5) 0.0689(19) 0.089(2) -0.0283(17) -0.014(3) -0.002(2)
Cl2 0.088(3) 0.149(3) 0.094(2) -0.014(2) -0.0100(18) -0.010(2)
Cl3 0.079(3) 0.296(7) 0.126(3) -0.102(4) -0.026(2) 0.008(3)
Cl4 0.095(2) 0.100(2) 0.0683(16) -0.0381(15) 0.0066(14) 0.0023(16)
Cl5 0.0703(17) 0.0611(13) 0.0677(14) -0.0288(11) 0.0048(11) -0.0182(11)
Cl6 0.126(3) 0.0551(14) 0.095(2) -0.0190(13) -0.0461(18) 0.0041(14)
Cl7 0.0593(15) 0.0473(11) 0.0671(13) -0.0155(10) -0.0036(10) -0.0039(9)
Cl8 0.0654(16) 0.0696(14) 0.0544(12) -0.0220(10) -0.0064(10) -0.0024(11)
Cl9 0.0802(18) 0.0677(14) 0.0519(12) -0.0258(11) 0.0004(11) -0.0019(11)
Cl10 0.114(2) 0.0806(17) 0.0594(14) -0.0174(13) -0.0181(14) 0.0125(16)
Cl11 0.0704(18) 0.0734(15) 0.0717(15) -0.0187(12) -0.0084(12) -0.0209(12)
Cl12 0.115(2) 0.0723(16) 0.0920(19) -0.0385(15) -0.0106(17) -0.0208(15)
Cl13 0.0657(16) 0.0607(13) 0.0531(12) -0.0146(10) -0.0035(10) -0.0154(10)
Cl14 0.0689(17) 0.0798(16) 0.0533(12) -0.0107(11) 0.0043(11) -0.0218(12)
Cl15 0.0744(17) 0.0724(15) 0.0681(14) -0.0360(12) -0.0115(12) 0.0031(12)
Cl16 0.196(4) 0.095(2) 0.103(2) -0.055(2) -0.069(3) 0.036(2)
Cl17 0.111(2) 0.0656(15) 0.0955(19) -0.0400(14) -0.0058(16) -0.0232(14)
Cl18 0.091(2) 0.0508(12) 0.0854(17) -0.0274(12) 0.0070(14) -0.0171(12)
Cl22 0.163(7) 0.117(5) 0.076(4) -0.039(4) 0.017(4) -0.014(5)
Cl23 0.116(5) 0.068(3) 0.077(3) -0.011(3) -0.010(3) -0.023(3)
Cl24 0.105(5) 0.072(3) 0.105(4) -0.025(3) -0.020(3) 0.005(3)
Cl25 0.339(11) 0.186(6) 0.233(7) -0.092(5) 0.195(8) -0.116(7)
Cl26 0.135(3) 0.150(3) 0.095(2) -0.069(2) 0.010(2) -0.013(3)
Cl27 0.091(5) 0.085(4) 0.133(6) -0.006(4) -0.016(4) -0.026(3)
Cl28 0.089(4) 0.084(4) 0.083(4) -0.008(3) -0.018(3) -0.017(3)
C92 0.077(7) 0.039(4) 0.048(5) -0.013(4) 0.002(4) -0.008(4)
C124 0.057(6) 0.049(4) 0.040(4) -0.016(3) 0.002(4) -0.013(4)
C87 0.079(7) 0.072(6) 0.065(6) -0.036(5) -0.032(5) 0.014(5)
C80 0.054(6) 0.050(5) 0.052(5) -0.018(4) -0.001(4) -0.006(4)
C26 0.062(6) 0.043(4) 0.051(4) -0.020(4) -0.005(4) -0.009(4)
C34 0.066(6) 0.046(4) 0.052(5) -0.010(4) -0.008(4) -0.017(4)
C49 0.051(6) 0.049(4) 0.053(5) -0.015(4) -0.002(4) -0.004(4)
C60 0.074(7) 0.044(5) 0.069(6) -0.015(4) -0.014(5) -0.007(4)
C123 0.055(6) 0.053(5) 0.042(4) -0.015(4) -0.003(4) -0.009(4)
C107 0.053(6) 0.047(4) 0.056(5) -0.021(4) -0.004(4) -0.005(4)
C135 0.076(7) 0.067(6) 0.059(5) -0.020(5) -0.008(5) -0.022(5)
C111 0.066(6) 0.066(6) 0.051(5) -0.030(4) 0.006(4) -0.010(4)
C134 0.060(6) 0.044(4) 0.053(5) -0.015(4) -0.015(4) 0.003(4)
C110 0.065(6) 0.048(4) 0.052(5) -0.019(4) -0.007(4) -0.006(4)
C109 0.077(7) 0.063(5) 0.053(5) -0.023(4) -0.009(4) -0.014(5)
C63 0.058(6) 0.061(5) 0.040(4) -0.017(4) 0.002(4) 0.010(4)
C65 0.059(6) 0.038(4) 0.053(5) -0.011(3) -0.010(4) -0.002(4)
C37 0.075(7) 0.048(5) 0.047(4) -0.017(4) -0.013(4) -0.005(4)
C27 0.058(6) 0.044(4) 0.054(5) -0.027(4) 0.000(4) -0.006(4)
C71 0.059(6) 0.046(4) 0.047(4) -0.024(4) -0.009(4) 0.004(4)
C13 0.118(10) 0.057(6) 0.067(6) -0.030(5) -0.022(6) 0.019(6)
C82 0.071(7) 0.049(5) 0.059(5) -0.023(4) -0.009(4) -0.001(4)
C121 0.066(7) 0.079(6) 0.058(5) -0.032(5) 0.005(4) -0.020(5)
C30 0.054(6) 0.041(4) 0.048(4) -0.019(3) -0.004(4) -0.008(3)
C12 0.087(7) 0.046(5) 0.050(5) -0.014(4) 0.009(5) -0.021(5)
C7 0.090(8) 0.056(5) 0.051(5) -0.016(4) 0.000(5) -0.020(5)
C77 0.060(6) 0.063(5) 0.053(5) -0.025(4) -0.007(4) -0.006(4)
C52 0.067(6) 0.044(4) 0.048(4) -0.015(4) -0.010(4) -0.005(4)
C85 0.085(7) 0.047(5) 0.049(5) -0.020(4) -0.015(5) -0.004(4)
C58 0.089(7) 0.050(5) 0.046(5) -0.019(4) 0.003(4) -0.012(5)
C136 0.098(8) 0.068(6) 0.057(5) -0.012(5) -0.017(5) -0.039(6)
C128 0.111(9) 0.056(5) 0.054(5) -0.017(4) -0.032(5) -0.018(5)
C83 0.077(7) 0.057(5) 0.048(5) -0.017(4) -0.022(5) 0.013(5)
C138 0.087(7) 0.048(5) 0.064(6) -0.024(4) -0.010(5) -0.005(4)
C97 0.057(6) 0.045(4) 0.049(4) -0.024(4) -0.002(4) -0.005(4)
C81 0.056(5) 0.039(4) 0.040(4) -0.010(3) 0.000(4) -0.012(3)
C38 0.078(7) 0.044(4) 0.037(4) -0.011(3) -0.014(4) -0.006(4)
C132 0.089(7) 0.044(4) 0.053(5) -0.014(4) -0.010(5) -0.009(4)
C46 0.065(6) 0.044(4) 0.059(5) -0.019(4) -0.015(4) -0.001(4)
C45 0.074(6) 0.033(4) 0.052(5) -0.012(3) -0.011(4) -0.008(4)
C28 0.055(6) 0.041(4) 0.044(4) -0.016(3) 0.001(4) -0.007(4)
C21 0.064(6) 0.046(4) 0.065(5) -0.028(4) 0.005(4) -0.013(4)
C84 0.061(6) 0.057(5) 0.049(4) -0.026(4) -0.006(4) -0.004(4)
C56 0.082(7) 0.059(5) 0.056(5) -0.020(4) -0.004(5) -0.008(5)
C5 0.057(6) 0.045(4) 0.054(4) -0.030(4) 0.003(4) -0.007(4)
C99 0.070(7) 0.056(5) 0.053(5) -0.034(4) -0.009(4) 0.001(4)
C6 0.058(6) 0.052(4) 0.042(4) -0.024(4) -0.001(4) -0.009(4)
C29 0.052(6) 0.043(4) 0.050(4) -0.019(4) -0.006(4) -0.003(4)

loop_
_atom_type_symbol
_atom_type_description
_atom_type_scat_dispersion_real
_atom_type_scat_dispersion_imag
_atom_type_scat_source
C C 0.0033 0.0016 'International Tables Vol C Tables 4.2.6.8 and 6.1.1.4'
H H 0.0000 0.0000 'International Tables Vol C Tables 4.2.6.8 and 6.1.1.4'
N N 0.0061 0.0033 'International Tables Vol C Tables 4.2.6.8 and 6.1.1.4'
Cl Cl 0.1484 0.1585 'International Tables Vol C Tables 4.2.6.8 and 6.1.1.4'

loop_
_geom_angle_atom_site_label_1
_geom_angle_atom_site_label_2
_geom_angle_atom_site_label_3
_geom_angle
_geom_angle_site_symmetry_1
_geom_angle_site_symmetry_3
C41 C40 C39 121.5(9) . .
C71 C70 C75 118.1(8) . .
C71 C70 C76 121.7(8) . .
C75 C70 C76 120.2(8) . .
C90 C89 C88 121.8(8) . .
C93 C88 C89 116.3(8) . .
C93 C88 C87 122.4(9) . .
C89 C88 C87 121.2(8) . .
C107 C108 C109 120.3(8) . .
C49 C50 C45 121.4(9) . .
C92 C93 C88 120.9(9) . .
C6 C1 C2 120.3(8) . .
C6 C1 C7 120.1(8) . .
C2 C1 C7 119.5(8) . .
C128 C129 C124 121.9(9) . .
C30 C31 C32 119.4(7) . .
C30 C31 C36 121.0(7) . .
C32 C31 C36 119.5(8) . .
C97 C96 C101 119.7(8) . .
C97 C96 C95 121.0(8) . .
C101 C96 C95 119.2(8) . .
C117 C118 C119 121.4(10) . .
C132 C131 C136 117.7(8) . .
C132 C131 C130 120.6(8) . .
C136 C131 C130 121.4(8) . .
N30 C79 C75 117.1(7) . .
N26 C122 C71 113.3(7) . .
C13 C14 C15 121.1(10) . .
C65 C64 C63 121.0(9) . .
C3 C4 C5 121.3(7) . .
C3 C4 C52 120.2(7) . .
C5 C4 C52 118.4(7) . .
C58 C59 C60 121.3(9) . .
C23 C22 C21 118.1(8) . .
C23 C22 C25 120.3(7) . .
C21 C22 C25 121.5(7) . .
C24 C19 C20 116.6(9) . .
C24 C19 C18 121.9(8) . .
C20 C19 C18 121.5(8) . .
N36 C10 C2 111.8(7) . .
C119 C114 C115 116.1(11) . .
C119 C114 C113 122.0(11) . .
C115 C114 C113 121.8(9) . .
N15 C120 C117 129.8(17) . .
N24 C54 C55 123.7(9) . .
C96 C101 C100 120.0(8) . .
C96 C101 C104 120.3(8) . .
C100 C101 C104 119.7(8) . .
C114 C119 C118 121.0(12) . .
N31 C36 C31 113.5(7) . .
C74 C75 C70 119.9(8) . .
C74 C75 C79 120.9(8) . .
C70 C75 C79 119.2(8) . .
C38 C39 C40 120.7(8) . .
N40 C105 C98 118.2(7) . .
C75 C74 C73 121.4(8) . .
C75 C74 C78 119.1(8) . .
C73 C74 C78 119.5(8) . .
C99 C100 C101 118.8(8) . .
C99 C100 C138 120.8(8) . .
C101 C100 C138 120.4(9) . .
C116 C115 C114 122.7(13) . .
C118 C117 C116 120.2(13) . .
C118 C117 C120 120.7(11) . .
C116 C117 C120 119.0(14) . .
C17 C16 C15 123.1(11) . .
C115 C116 C117 118.6(17) . .
N22 C68 C65 122.7(8) . .
N40 C106 C107 121.5(8) . .
C65 C66 C67 119.9(8) . .
C46 C47 C48 121.4(9) . .
N17 C51 C48 120.0(8) . .
N36 C11 C12 123.6(10) . .
C67 C62 C63 119.3(8) . .
C67 C62 C61 120.3(8) . .
C63 C62 C61 120.4(8) . .
C71 C72 C73 119.4(8) . .
C71 C72 C77 122.9(7) . .
C73 C72 C77 117.7(7) . .
C19 C24 C23 121.1(8) . .
C22 C23 C24 120.9(8) . .
N14 C25 C22 121.8(8) . .
C41 C44 C45 118.0(7) . .
C3 C2 C1 120.1(8) . .
C3 C2 C10 118.6(8) . .
C1 C2 C10 121.2(8) . .
C92 C91 C90 117.9(8) . .
C92 C91 C94 122.3(7) . .
C90 C91 C94 119.7(8) . .
C126 C127 C128 117.6(8) . .
C126 C127 C130 119.6(9) . .
C128 C127 C130 122.5(8) . .
C114 C113 C110 115.0(8) . .
C127 C126 C125 121.1(9) . .
C111 C112 C107 119.2(9) . .
C40 C41 C42 117.6(8) . .
C40 C41 C44 123.8(9) . .
C42 C41 C44 118.5(8) . .
C21 C20 C19 123.4(9) . .
N22 C69 C29 112.6(7) . .
C58 C61 C62 116.1(8) . .
C127 C130 C131 114.1(7) . .
C97 C98 C99 119.7(8) . .
C97 C98 C105 119.8(8) . .
C99 C98 C105 120.4(8) . .
C15 C18 C19 113.8(8) . .
N20 C95 C96 111.0(6) . .
C81 C86 C85 118.6(8) . .
C49 C48 C47 117.6(8) . .
C49 C48 C51 123.2(8) . .
C47 C48 C51 119.2(8) . .
C56 C55 C60 121.4(9) . .
C56 C55 C54 120.1(8) . .
C60 C55 C54 118.5(9) . .
C31 C32 C27 119.9(7) . .
C31 C32 C35 119.7(7) . .
C27 C32 C35 120.3(8) . .
C16 C15 C14 116.0(9) . .
C16 C15 C18 122.8(9) . .
C14 C15 C18 121.1(10) . .
N20 C94 C91 122.2(7) . .
C74 C73 C72 119.1(8) . .
C74 C73 C121 121.2(8) . .
C72 C73 C121 119.6(8) . .
C4 C3 C2 118.9(8) . .
C4 C3 C8 121.9(8) . .
C2 C3 C8 119.2(8) . .
C12 C17 C16 120.1(12) . .
C42 C43 C38 122.4(9) . .
C126 C125 C124 120.4(8) . .
C62 C67 C66 120.6(8) . .
C89 C90 C91 120.5(9) . .
N18 C137 C134 124.6(9) . .
C43 C42 C41 119.7(9) . .
C134 C133 C132 120.9(8) . .
C56 C57 C58 120.5(10) . .
N24 C53 C6 110.3(7) . .
C25 N14 C26 119.1(7) . .
C120 N15 C121 133.1(13) . .
C51 N17 C52 115.9(8) . .
C137 N18 C138 117.7(9) . .
C94 N20 C95 117.4(7) . .
C68 N22 C69 118.1(7) . .
C54 N24 C53 117.3(8) . .
C123 N26 C122 115.8(7) . .
C80 N30 C79 119.1(7) . .
C37 N31 C36 115.8(8) . .
C11 N36 C10 118.1(9) . .
C106 N40 C105 119.1(8) . .
Cl1 C1S Cl2 127.0(13) . .
Cl1 C1S Cl3 117.1(11) . .
Cl2 C1S Cl3 115.9(11) . .
Cl5 C2S Cl4 110.1(5) . .
Cl5 C2S Cl6 110.7(6) . .
Cl4 C2S Cl6 110.6(5) . .
Cl7 C3S Cl8 112.2(4) . .
Cl7 C3S Cl9 110.8(4) . .
Cl8 C3S Cl9 108.5(5) . .
Cl10 C4S Cl12 112.3(5) . .
Cl10 C4S Cl11 109.4(6) . .
Cl12 C4S Cl11 108.6(5) . .
Cl14 C5S Cl13 112.5(4) . .
Cl14 C5S Cl15 110.5(5) . .
Cl13 C5S Cl15 108.8(5) . .
Cl16 C6S Cl18 111.5(6) . .
Cl16 C6S Cl17 109.7(6) . .
Cl18 C6S Cl17 112.4(6) . .
Cl22 C7S Cl24 109.4(18) . .
Cl22 C7S Cl23 114.3(17) . .
Cl24 C7S Cl23 111.0(14) . .
Cl22 C7S Cl24 61.3(9) . 2_665
Cl24 C7S Cl24 51.1(11) . 2_665
Cl23 C7S Cl24 146.7(15) . 2_665
Cl25 C8S C9S 85.1(17) . .
Cl25 C8S Cl26 137.0(16) . .
C9S C8S Cl26 55.4(16) . .
Cl25 C8S Cl27 114.5(13) . .
C9S C8S Cl27 148(2) . .
Cl26 C8S Cl27 96.3(12) . .
C8S C9S Cl26 70.4(13) . .
C8S C9S Cl28 134.2(19) . .
Cl26 C9S Cl28 124(3) . .
C8S C9S Cl25 46.1(12) . .
Cl26 C9S Cl25 114.4(12) . .
Cl28 C9S Cl25 96.3(12) . .
C7S Cl22 Cl24 67.7(13) . 2_665
Cl24 Cl24 C7S 72.7(9) 2_665 .
Cl24 Cl24 Cl22 104.5(7) 2_665 2_665
C7S Cl24 Cl22 163.2(8) . 2_665
Cl24 Cl24 C7S 56.2(9) 2_665 2_665
C7S Cl24 C7S 128.9(11) . 2_665
Cl22 Cl24 C7S 51.0(9) 2_665 2_665
C8S Cl25 C9S 48.8(11) . .
C9S Cl26 C8S 54.2(13) . .
C91 C92 C93 122.4(8) . .
C129 C124 C125 117.3(8) . .
C129 C124 C123 124.2(8) . .
C125 C124 C123 118.5(7) . .
C88 C87 C84 115.8(8) . .
N30 C80 C81 122.1(8) . .
N14 C26 C27 117.4(6) . .
C50 C49 C48 120.8(8) . .
C55 C60 C59 117.0(9) . .
N26 C123 C124 123.3(8) . .
C108 C107 C112 119.8(8) . .
C108 C107 C106 120.5(8) . .
C112 C107 C106 119.6(8) . .
C136 C135 C134 120.5(9) . .
C110 C111 C112 122.0(8) . .
C133 C134 C135 117.2(8) . .
C133 C134 C137 119.3(8) . .
C135 C134 C137 123.5(9) . .
C111 C110 C109 117.8(8) . .
C111 C110 C113 123.2(8) . .
C109 C110 C113 119.0(8) . .
C108 C109 C110 120.7(9) . .
C64 C63 C62 120.0(8) . .
C66 C65 C64 119.2(8) . .
C66 C65 C68 118.6(8) . .
C64 C65 C68 122.2(8) . .
N31 C37 C38 122.6(9) . .
C28 C27 C32 119.1(7) . .
C28 C27 C26 120.2(7) . .
C32 C27 C26 120.7(8) . .
C72 C71 C70 121.9(8) . .
C72 C71 C122 119.7(7) . .
C70 C71 C122 118.4(8) . .
C12 C13 C14 120.3(10) . .
C83 C82 C81 121.7(8) . .
N15 C121 C73 116.9(8) . .
C31 C30 C29 120.8(7) . .
C31 C30 C34 120.0(7) . .
C29 C30 C34 118.9(7) . .
C13 C12 C17 119.3(9) . .
C13 C12 C11 121.8(9) . .
C17 C12 C11 118.9(10) . .
N17 C52 C4 111.0(6) . .
C84 C85 C86 122.3(8) . .
C59 C58 C57 119.5(9) . .
C59 C58 C61 122.9(8) . .
C57 C58 C61 117.5(9) . .
C131 C136 C135 121.7(9) . .
C129 C128 C127 121.6(9) . .
C82 C83 C84 119.1(8) . .
N18 C138 C100 111.1(7) . .
C98 C97 C96 121.0(8) . .
C98 C97 C102 120.0(8) . .
C96 C97 C102 119.0(8) . .
C86 C81 C82 119.1(8) . .
C86 C81 C80 119.2(7) . .
C82 C81 C80 121.6(7) . .
C39 C38 C43 118.1(8) . .
C39 C38 C37 123.1(8) . .
C43 C38 C37 118.8(9) . .
C131 C132 C133 122.0(9) . .
C45 C46 C47 121.0(8) . .
C46 C45 C50 117.7(8) . .
C46 C45 C44 121.1(8) . .
C50 C45 C44 121.1(8) . .
C29 C28 C27 121.2(7) . .
C29 C28 C33 119.3(7) . .
C27 C28 C33 119.5(7) . .
C20 C21 C22 119.8(8) . .
C85 C84 C83 119.1(8) . .
C85 C84 C87 122.9(8) . .
C83 C84 C87 118.0(8) . .
C55 C56 C57 120.2(9) . .
C4 C5 C6 119.4(7) . .
C4 C5 C9 118.8(7) . .
C6 C5 C9 121.8(8) . .
C98 C99 C100 120.7(8) . .
C98 C99 C103 120.0(9) . .
C100 C99 C103 119.2(8) . .
C1 C6 C5 119.8(8) . .
C1 C6 C53 120.9(7) . .
C5 C6 C53 119.3(7) . .
C28 C29 C30 119.4(7) . .
C28 C29 C69 119.7(7) . .
C30 C29 C69 120.7(7) . .

loop_
_geom_bond_atom_site_label_1
_geom_bond_atom_site_label_2
_geom_bond_distance
_geom_bond_site_symmetry_2
C40 C41 1.382(13) .
C40 C39 1.408(12) .
C70 C71 1.412(12) .
C70 C75 1.425(12) .
C70 C76 1.475(13) .
C89 C90 1.374(13) .
C89 C88 1.399(13) .
C78 C74 1.549(13) .
C88 C93 1.399(12) .
C88 C87 1.480(12) .
C108 C107 1.388(12) .
C108 C109 1.390(12) .
C50 C49 1.393(12) .
C50 C45 1.409(12) .
C93 C92 1.366(12) .
C1 C6 1.367(12) .
C1 C2 1.422(13) .
C1 C7 1.524(12) .
C129 C128 1.360(12) .
C129 C124 1.386(12) .
C31 C30 1.401(12) .
C31 C32 1.415(12) .
C31 C36 1.502(11) .
C96 C97 1.401(12) .
C96 C101 1.402(12) .
C96 C95 1.517(12) .
C118 C117 1.279(17) .
C118 C119 1.406(16) .
C131 C132 1.367(13) .
C131 C136 1.367(13) .
C131 C130 1.539(12) .
C79 N30 1.477(10) .
C79 C75 1.510(12) .
C122 N26 1.476(11) .
C122 C71 1.513(11) .
C14 C13 1.379(14) .
C14 C15 1.388(13) .
C103 C99 1.518(13) .
C64 C65 1.389(12) .
C64 C63 1.391(12) .
C4 C3 1.374(12) .
C4 C5 1.408(12) .
C4 C52 1.526(11) .
C59 C58 1.361(13) .
C59 C60 1.421(13) .
C9 C5 1.510(12) .
C22 C23 1.382(11) .
C22 C21 1.397(12) .
C22 C25 1.482(12) .
C19 C24 1.380(13) .
C19 C20 1.390(12) .
C19 C18 1.529(13) .
C10 N36 1.474(11) .
C10 C2 1.504(13) .
C114 C119 1.359(14) .
C114 C115 1.372(19) .
C114 C113 1.496(14) .
C120 N15 1.063(14) .
C120 C117 1.50(2) .
C54 N24 1.236(12) .
C54 C55 1.494(13) .
C101 C100 1.431(13) .
C101 C104 1.539(13) .
C36 N31 1.465(11) .
C75 C74 1.383(13) .
C39 C38 1.357(13) .
C105 N40 1.469(11) .
C105 C98 1.524(13) .
C74 C73 1.395(13) .
C100 C99 1.410(13) .
C100 C138 1.495(12) .
C115 C116 1.37(2) .
C117 C116 1.387(17) .
C16 C17 1.355(16) .
C16 C15 1.355(16) .
C68 N22 1.269(11) .
C68 C65 1.473(11) .
C106 N40 1.271(10) .
C106 C107 1.478(12) .
C33 C28 1.520(11) .
C66 C65 1.390(12) .
C66 C67 1.414(12) .
C47 C46 1.394(12) .
C47 C48 1.406(12) .
C51 N17 1.301(11) .
C51 C48 1.461(12) .
C11 N36 1.193(12) .
C11 C12 1.518(14) .
C62 C67 1.377(12) .
C62 C63 1.404(13) .
C62 C61 1.533(12) .
C72 C71 1.372(12) .
C72 C73 1.427(11) .
C72 C77 1.515(12) .
C24 C23 1.383(12) .
C25 N14 1.253(10) .
C44 C41 1.492(12) .
C44 C45 1.500(12) .
C2 C3 1.413(12) .
C91 C92 1.361(12) .
C91 C90 1.387(12) .
C91 C94 1.468(12) .
C127 C126 1.386(13) .
C127 C128 1.402(14) .
C127 C130 1.524(12) .
C113 C110 1.505(12) .
C126 C125 1.394(12) .
C112 C111 1.393(12) .
C112 C107 1.392(12) .
C41 C42 1.404(13) .
C8 C3 1.496(13) .
C20 C21 1.344(13) .
C69 N22 1.476(10) .
C69 C29 1.487(12) .
C61 C58 1.498(13) .
C98 C97 1.394(12) .
C98 C99 1.403(12) .
C18 C15 1.506(13) .
C95 N20 1.493(11) .
C86 C81 1.384(11) .
C86 C85 1.414(12) .
C102 C97 1.529(11) .
C48 C49 1.399(12) .
C55 C56 1.365(13) .
C55 C60 1.402(13) .
C32 C27 1.428(11) .
C32 C35 1.504(12) .
C94 N20 1.279(10) .
C73 C121 1.502(13) .
C17 C12 1.355(14) .
C43 C42 1.383(12) .
C43 C38 1.390(13) .
C125 C124 1.417(13) .
C137 N18 1.271(12) .
C137 C134 1.451(13) .
C133 C134 1.379(12) .
C133 C132 1.381(12) .
C57 C56 1.371(14) .
C57 C58 1.396(13) .
C53 N24 1.506(11) .
C53 C6 1.508(12) .
N14 C26 1.483(10) .
N15 C121 1.454(13) .
N17 C52 1.466(10) .
N18 C138 1.469(11) .
N26 C123 1.275(11) .
N30 C80 1.269(10) .
N31 C37 1.271(11) .
C1S Cl1 1.585(18) .
C1S Cl2 1.614(18) .
C1S Cl3 1.78(2) .
C2S Cl5 1.737(9) .
C2S Cl4 1.758(9) .
C2S Cl6 1.768(9) .
C3S Cl7 1.737(9) .
C3S Cl8 1.748(8) .
C3S Cl9 1.787(9) .
C4S Cl10 1.756(9) .
C4S Cl12 1.757(9) .
C4S Cl11 1.758(9) .
C5S Cl14 1.740(8) .
C5S Cl13 1.769(9) .
C5S Cl15 1.775(8) .
C6S Cl16 1.711(12) .
C6S Cl18 1.739(9) .
C6S Cl17 1.751(10) .
C7S Cl22 1.68(2) .
C7S Cl24 1.74(4) .
C7S Cl23 1.78(3) .
C7S Cl24 2.00(3) 2_665
C8S Cl25 1.40(2) .
C8S C9S 1.47(3) .
C8S Cl26 1.70(2) .
C8S Cl27 1.77(2) .
C9S Cl26 1.49(3) .
C9S Cl28 1.64(3) .
C9S Cl25 1.94(3) .
Cl22 Cl24 1.898(12) 2_665
Cl24 Cl24 1.634(14) 2_665
Cl24 Cl22 1.898(12) 2_665
Cl24 C7S 2.00(3) 2_665
C124 C123 1.465(11) .
C87 C84 1.519(12) .
C80 C81 1.468(11) .
C26 C27 1.490(12) .
C34 C30 1.515(11) .
C135 C136 1.382(13) .
C135 C134 1.406(13) .
C111 C110 1.386(13) .
C110 C109 1.405(12) .
C37 C38 1.492(11) .
C27 C28 1.406(12) .
C13 C12 1.348(14) .
C82 C83 1.377(12) .
C82 C81 1.396(12) .
C30 C29 1.416(11) .
C85 C84 1.352(12) .
C83 C84 1.411(12) .
C46 C45 1.392(12) .
C28 C29 1.394(12) .
C5 C6 1.422(11) .
